data_4102057
loop_
_publ_author_name
'St\'ephane Campidelli'
'Philippe Bourgun'
'Boris Guintchin'
'Julien Furrer'
'Helen Stoeckli-Evans'
'Isabel M. Saez'
'John W. Goodby'
'Robert Deschenaux'

_publ_section_title
;
 Diastereoisomerically Pure Fulleropyrrolidines as Chiral Platforms for
 the Design of Optically Active Liquid Crystals
;
_journal_name_full 'Journal of the American Chemical Society'
_journal_page_first 3574
_journal_page_last 3581
_journal_paper_doi 10.1021/ja910128e
_journal_volume 132
_journal_year 2010
_chemical_absolute_configuration rm
_chemical_formula_moiety 'C75 H21 N O2, C7 H8'
_chemical_formula_sum 'C82 H29 N O2'
_chemical_formula_weight 1060.06
_chemical_name_systematic
; 
 ? 
;
_space_group_IT_number 19
_symmetry_cell_setting orthorhombic
_symmetry_space_group_name_Hall 'P 2ac 2ab'
_symmetry_space_group_name_H-M 'P 21 21 21'
_atom_sites_solution_hydrogens geom
_atom_sites_solution_primary direct
_atom_sites_solution_secondary difmap
_audit_creation_method SHELXL-97
_cell_angle_alpha 90.00
_cell_angle_beta 90.00
_cell_angle_gamma 90.00
_cell_formula_units_Z 4
_cell_length_a 9.9040(8)
_cell_length_b 21.441(3)
_cell_length_c 21.8567(18)
_cell_measurement_reflns_used 14640
_cell_measurement_temperature 153(2)
_cell_measurement_theta_max 25.00
_cell_measurement_theta_min 1.33
_cell_volume 4641.3(8)
_computing_cell_refinement 'X-Area V1.23'
_computing_data_collection 'X-Area V1.23 (Stoe & Cie, 2004)'
_computing_data_reduction 'X-RED32 V1.05 (Stoe & Cie, 2004)'
_computing_molecular_graphics 'PLATON  (Spek, 2009)'
_computing_publication_material SHELXL-97
_computing_structure_refinement 'SHELXL-97 (Sheldrick, 2008)'
_computing_structure_solution 'SHELXS-97 (Sheldrick, 2008)'
_diffrn_ambient_temperature 153(2)
_diffrn_measured_fraction_theta_full 0.991
_diffrn_measured_fraction_theta_max 0.991
_diffrn_measurement_device_type 'STOE IPDS'
_diffrn_measurement_method 'phi oscillation'
_diffrn_radiation_monochromator graphite
_diffrn_radiation_source 'fine-focus sealed tube'
_diffrn_radiation_type MoK\a
_diffrn_radiation_wavelength 0.71073
_diffrn_reflns_av_R_equivalents 0.1373
_diffrn_reflns_av_sigmaI/netI 0.1433
_diffrn_reflns_limit_h_max 11
_diffrn_reflns_limit_h_min -11
_diffrn_reflns_limit_k_max 25
_diffrn_reflns_limit_k_min -25
_diffrn_reflns_limit_l_max 23
_diffrn_reflns_limit_l_min -25
_diffrn_reflns_number 29964
_diffrn_reflns_theta_full 24.92
_diffrn_reflns_theta_max 24.92
_diffrn_reflns_theta_min 1.33
_diffrn_standards_decay_% 0
_diffrn_standards_number 0
_exptl_absorpt_coefficient_mu 0.090
_exptl_absorpt_correction_T_max 0.9907
_exptl_absorpt_correction_T_min 0.9229
_exptl_absorpt_correction_type multi-scan
_exptl_absorpt_process_details 'MULscanABS in PLATON (Spek, 2009)'
_exptl_crystal_colour red
_exptl_crystal_density_diffrn 1.517
_exptl_crystal_density_meas ?
_exptl_crystal_density_method 'not measured'
_exptl_crystal_description needle
_exptl_crystal_F_000 2176
_exptl_crystal_size_max 0.50
_exptl_crystal_size_mid 0.05
_exptl_crystal_size_min 0.05
_refine_diff_density_max 0.194
_refine_diff_density_min -0.220
_refine_diff_density_rms 0.048
_refine_ls_abs_structure_details 'Flack H D (1983), Acta Cryst. A39, 876-881'
_refine_ls_abs_structure_Flack 0(3)
_refine_ls_extinction_coef 0.00124(14)
_refine_ls_extinction_expression Fc^*^=kFc[1+0.001xFc^2^\l^3^/sin(2\q)]^-1/4^
_refine_ls_extinction_method SHELXL
_refine_ls_goodness_of_fit_ref 0.971
_refine_ls_hydrogen_treatment constr
_refine_ls_matrix_type full
_refine_ls_number_parameters 772
_refine_ls_number_reflns 7983
_refine_ls_number_restraints 0
_refine_ls_restrained_S_all 0.971
_refine_ls_R_factor_all 0.1443
_refine_ls_R_factor_gt 0.0727
_refine_ls_shift/su_max 0.005
_refine_ls_shift/su_mean 0.000
_refine_ls_structure_factor_coef Fsqd
_refine_ls_weighting_details 'calc w=1/[\s^2^(Fo^2^)+(0.0334P)^2^] where P=(Fo^2^+2Fc^2^)/3'
_refine_ls_weighting_scheme calc
_refine_ls_wR_factor_gt 0.1065
_refine_ls_wR_factor_ref 0.1273
_reflns_number_gt 4397
_reflns_number_total 7983
_reflns_threshold_expression I>2\s(I)
_cod_data_source_file ja910128e_si_001.cif
_cod_data_source_block c60
_cod_depositor_comments
;
The following automatic conversions were performed:

'_exptl_crystal_density_meas' value 'none' was changed to '?' - the
value is perceived as not measured.

Automatic conversion script
Id: cif_fix_values 3008 2015-01-20 13:52:24Z robertas 
;
_cod_database_code 4102057

loop_
_symmetry_equiv_pos_site_id
_symmetry_equiv_pos_as_xyz
1 x,y,z
2 1/2-x,-y,1/2+z
3 1/2+x,1/2-y,-z
4 -x,1/2+y,1/2-z

loop_
_atom_site_aniso_label
_atom_site_aniso_U_11
_atom_site_aniso_U_22
_atom_site_aniso_U_33
_atom_site_aniso_U_23
_atom_site_aniso_U_13
_atom_site_aniso_U_12
O1 0.032(2) 0.035(2) 0.044(2) -0.0091(19) 0.005(2) -0.0092(18)
O2 0.042(3) 0.062(3) 0.035(3) -0.008(2) 0.016(2) -0.011(2)
N1 0.030(3) 0.035(3) 0.031(3) 0.007(2) 0.004(2) -0.001(2)
C1 0.046(4) 0.036(3) 0.028(3) 0.004(3) -0.016(3) 0.000(3)
C2 0.026(3) 0.028(3) 0.034(3) 0.007(2) 0.004(3) -0.006(2)
C3 0.037(4) 0.035(3) 0.028(3) 0.000(3) -0.003(3) -0.004(3)
C4 0.028(3) 0.039(3) 0.032(3) 0.006(3) -0.005(3) 0.002(3)
C5 0.064(5) 0.048(4) 0.049(5) 0.010(3) -0.010(4) -0.007(4)
C6 0.084(6) 0.043(4) 0.061(5) -0.005(4) -0.003(5) 0.002(4)
C7 0.055(5) 0.038(4) 0.080(6) 0.015(4) 0.004(5) -0.007(4)
C8 0.066(5) 0.053(4) 0.068(5) 0.027(4) 0.002(5) 0.012(4)
C9 0.038(4) 0.054(4) 0.039(4) 0.009(3) -0.001(3) 0.006(3)
C10 0.032(4) 0.047(4) 0.040(4) 0.011(3) -0.008(3) -0.001(3)
C11 0.031(4) 0.037(3) 0.031(3) 0.000(3) -0.001(3) -0.002(3)
C12 0.029(3) 0.025(3) 0.027(3) 0.006(2) 0.002(3) -0.002(3)
C13 0.027(3) 0.028(3) 0.041(4) 0.008(3) -0.002(3) -0.003(3)
C14 0.036(4) 0.029(3) 0.032(4) -0.004(3) -0.006(3) 0.003(3)
C15 0.036(3) 0.027(3) 0.036(4) 0.002(3) -0.008(4) -0.009(3)
C16 0.023(3) 0.037(3) 0.033(4) -0.001(3) -0.003(3) -0.005(3)
C17 0.024(3) 0.037(3) 0.018(3) 0.004(3) 0.003(3) 0.008(2)
C18 0.025(3) 0.031(3) 0.033(3) -0.001(3) 0.007(3) 0.010(3)
C19 0.038(4) 0.026(3) 0.037(4) 0.004(3) -0.002(3) 0.011(3)
C20 0.037(4) 0.024(3) 0.041(4) 0.011(3) -0.012(3) -0.007(3)
C21 0.037(4) 0.038(3) 0.035(4) 0.009(3) -0.004(3) -0.007(3)
C22 0.034(4) 0.046(3) 0.031(4) 0.011(3) 0.003(3) -0.012(3)
C23 0.030(4) 0.040(3) 0.020(3) -0.002(3) -0.003(3) 0.000(3)
C24 0.038(4) 0.044(4) 0.028(3) -0.007(3) 0.009(3) -0.002(3)
C25 0.031(4) 0.036(3) 0.034(4) -0.009(3) -0.004(3) -0.002(3)
C26 0.042(4) 0.032(3) 0.044(4) -0.018(3) -0.002(4) 0.002(3)
C27 0.038(4) 0.026(3) 0.046(4) -0.002(3) -0.004(4) 0.001(3)
C28 0.042(4) 0.028(3) 0.044(4) 0.002(3) -0.010(3) -0.014(3)
C29 0.034(4) 0.036(3) 0.046(4) 0.016(3) -0.001(3) -0.009(3)
C30 0.029(4) 0.045(3) 0.029(4) 0.009(3) 0.003(3) -0.003(3)
C31 0.027(4) 0.046(4) 0.030(4) 0.004(3) 0.005(3) -0.003(3)
C32 0.030(4) 0.051(4) 0.024(3) 0.005(3) 0.006(3) 0.006(3)
C33 0.034(4) 0.041(4) 0.029(4) -0.005(3) 0.004(3) 0.011(3)
C34 0.043(4) 0.043(4) 0.034(4) -0.010(3) -0.001(3) 0.005(3)
C35 0.043(4) 0.030(3) 0.041(4) -0.016(3) -0.011(3) 0.010(3)
C36 0.039(4) 0.024(3) 0.053(4) -0.003(3) -0.007(4) -0.001(3)
C37 0.041(4) 0.031(3) 0.037(4) 0.009(3) -0.004(3) -0.008(3)
C38 0.029(4) 0.039(3) 0.053(4) 0.007(3) -0.006(3) -0.011(3)
C39 0.030(4) 0.049(4) 0.047(4) 0.015(3) -0.001(4) -0.010(3)
C40 0.045(5) 0.048(4) 0.043(4) 0.010(3) 0.002(4) -0.008(3)
C41 0.028(4) 0.050(4) 0.037(4) 0.001(3) 0.009(3) 0.003(3)
C42 0.040(4) 0.046(4) 0.037(4) -0.006(3) 0.005(3) 0.008(3)
C43 0.038(4) 0.036(3) 0.046(4) -0.015(3) 0.002(3) 0.012(3)
C44 0.034(4) 0.044(4) 0.042(4) -0.008(3) -0.001(4) 0.019(3)
C45 0.042(4) 0.031(3) 0.044(4) -0.001(3) -0.003(4) 0.013(3)
C46 0.048(4) 0.025(3) 0.051(4) 0.002(3) -0.003(4) 0.004(3)
C47 0.048(4) 0.027(3) 0.051(4) 0.012(3) -0.002(4) -0.003(3)
C48 0.040(4) 0.036(3) 0.038(4) 0.019(3) -0.004(4) -0.003(3)
C49 0.043(4) 0.046(4) 0.033(4) 0.012(3) 0.000(3) -0.005(3)
C50 0.033(4) 0.048(4) 0.029(3) 0.009(3) 0.005(3) -0.003(3)
C51 0.025(4) 0.054(4) 0.029(4) 0.001(3) 0.006(3) 0.000(3)
C52 0.045(4) 0.052(4) 0.024(3) 0.003(3) 0.006(3) 0.008(3)
C53 0.037(4) 0.055(4) 0.026(3) -0.011(3) -0.002(3) 0.010(3)
C54 0.050(5) 0.034(3) 0.045(4) -0.019(3) -0.005(4) -0.002(3)
C55 0.035(4) 0.038(3) 0.046(4) -0.015(3) 0.004(4) -0.001(3)
C56 0.046(4) 0.036(3) 0.036(4) 0.007(3) -0.015(3) -0.017(3)
C57 0.030(4) 0.050(4) 0.044(4) -0.001(3) -0.016(3) -0.005(3)
C58 0.027(4) 0.044(4) 0.050(4) 0.010(3) -0.008(3) -0.005(3)
C59 0.024(4) 0.060(4) 0.039(4) 0.011(3) -0.003(3) -0.001(3)
C60 0.033(4) 0.052(4) 0.044(4) -0.002(3) 0.008(4) 0.010(3)
C61 0.031(4) 0.046(4) 0.042(4) -0.001(3) 0.002(3) 0.018(3)
C62 0.028(4) 0.046(4) 0.048(4) 0.009(3) -0.003(3) 0.011(3)
C63 0.045(4) 0.033(3) 0.052(4) 0.009(3) -0.008(4) 0.011(3)
C64 0.037(4) 0.042(4) 0.038(4) 0.017(3) -0.002(3) 0.008(3)
C65 0.036(4) 0.053(4) 0.038(4) 0.008(3) -0.008(3) 0.006(3)
C66 0.043(4) 0.054(4) 0.028(3) 0.009(3) -0.003(3) 0.003(3)
C67 0.041(4) 0.055(4) 0.022(3) 0.006(3) 0.000(3) 0.003(3)
C68 0.046(4) 0.049(4) 0.029(3) -0.008(3) 0.000(3) 0.006(3)
C69 0.038(4) 0.047(4) 0.032(4) 0.000(3) -0.010(3) -0.010(3)
C70 0.040(4) 0.047(4) 0.039(4) 0.006(3) -0.011(3) 0.006(3)
C71 0.023(4) 0.065(4) 0.042(4) 0.004(3) -0.009(3) 0.008(3)
C72 0.041(4) 0.034(3) 0.035(4) -0.009(3) 0.002(3) -0.002(3)
C73 0.061(5) 0.044(4) 0.047(4) -0.006(3) -0.014(4) 0.001(3)
C74 0.056(5) 0.047(4) 0.049(4) 0.004(3) -0.002(4) 0.003(3)
C75 0.060(5) 0.059(4) 0.083(6) -0.032(4) 0.014(5) -0.028(4)
C76 0.082(7) 0.046(4) 0.075(6) -0.012(4) 0.010(5) -0.001(4)
C77 0.066(6) 0.058(5) 0.077(6) -0.034(5) -0.020(5) 0.026(4)
C78 0.098(8) 0.067(6) 0.086(7) -0.040(5) -0.030(7) 0.035(6)
C79 0.129(9) 0.034(4) 0.060(6) -0.010(4) -0.001(6) 0.015(5)
C80 0.081(7) 0.056(5) 0.104(8) -0.015(5) 0.009(7) -0.014(5)
C81 0.053(5) 0.046(4) 0.061(5) -0.010(4) -0.001(4) 0.004(4)
C82 0.150(10) 0.061(5) 0.096(7) 0.002(5) 0.035(7) -0.001(6)

loop_
_atom_site_label
_atom_site_type_symbol
_atom_site_thermal_displace_type
_atom_site_fract_x
_atom_site_fract_y
_atom_site_fract_z
_atom_site_occupancy
_atom_site_U_iso_or_equiv
_atom_site_calc_flag
_atom_site_refinement_flags
O1 O Uani 0.7696(4) 0.09099(16) 0.18737(18) 1.000 0.0370(12) . .
O2 O Uani 0.5616(5) 0.06344(19) 0.22344(19) 1.000 0.0463(17) . .
N1 N Uani 0.6350(5) -0.0556(2) 0.1581(2) 1.000 0.0320(17) . .
C1 C Uani 0.6541(7) 0.0570(3) 0.1890(3) 1.000 0.0367(19) . .
C2 C Uani 0.6599(6) 0.0082(2) 0.1371(2) 1.000 0.0293(17) . .
C3 C Uani 0.7205(6) -0.0781(2) 0.2088(3) 1.000 0.0333(19) . .
C4 C Uani 0.6979(6) -0.1475(3) 0.2196(3) 1.000 0.0330(17) . .
C5 C Uani 0.6829(7) -0.1879(3) 0.1709(3) 1.000 0.054(3) . .
C6 C Uani 0.6761(8) -0.2530(3) 0.1798(4) 1.000 0.063(3) . .
C7 C Uani 0.6857(7) -0.2760(3) 0.2380(4) 1.000 0.058(3) . .
C8 C Uani 0.7001(8) -0.2363(3) 0.2867(4) 1.000 0.062(3) . .
C9 C Uani 0.7072(6) -0.1722(3) 0.2780(3) 1.000 0.044(2) . .
C10 C Uani 0.8684(6) -0.0670(3) 0.1939(3) 1.000 0.040(2) . .
C11 C Uani 0.4900(6) -0.0592(3) 0.1691(3) 1.000 0.0330(19) . .
C12 C Uani 0.4287(6) -0.0281(2) 0.1110(3) 1.000 0.0270(17) . .
C13 C Uani 0.5446(6) 0.0192(2) 0.0904(3) 1.000 0.0320(19) . .
C14 C Uani 0.4971(6) 0.0873(2) 0.0853(3) 1.000 0.032(2) . .
C15 C Uani 0.5569(6) 0.1157(2) 0.0320(3) 1.000 0.0330(19) . .
C16 C Uani 0.6183(6) 0.0681(3) -0.0048(3) 1.000 0.0310(19) . .
C17 C Uani 0.5975(5) 0.0088(2) 0.0251(2) 1.000 0.0263(17) . .
C18 C Uani 0.5711(6) -0.0432(3) -0.0087(3) 1.000 0.0297(17) . .
C19 C Uani 0.4657(6) -0.0872(2) 0.0095(3) 1.000 0.034(2) . .
C20 C Uani 0.3926(6) -0.0760(2) 0.0621(3) 1.000 0.034(2) . .
C21 C Uani 0.2476(6) -0.0856(3) 0.0622(3) 1.000 0.037(2) . .
C22 C Uani 0.1858(6) -0.0369(3) 0.0985(3) 1.000 0.037(2) . .
C23 C Uani 0.2902(6) 0.0018(3) 0.1222(2) 1.000 0.0300(19) . .
C24 C Uani 0.2686(6) 0.0651(3) 0.1251(3) 1.000 0.037(2) . .
C25 C Uani 0.3777(6) 0.1090(2) 0.1064(3) 1.000 0.034(2) . .
C26 C Uani 0.3103(7) 0.1618(3) 0.0760(3) 1.000 0.039(2) . .
C27 C Uani 0.3705(6) 0.1908(2) 0.0267(3) 1.000 0.037(2) . .
C28 C Uani 0.4971(7) 0.1678(3) 0.0031(3) 1.000 0.038(2) . .
C29 C Uani 0.4952(7) 0.1714(3) -0.0630(3) 1.000 0.039(2) . .
C30 C Uani 0.5552(6) 0.1251(3) -0.0982(3) 1.000 0.034(2) . .
C31 C Uani 0.6197(6) 0.0717(3) -0.0682(3) 1.000 0.034(2) . .
C32 C Uani 0.5910(6) 0.0172(3) -0.1046(3) 1.000 0.035(2) . .
C33 C Uani 0.5684(6) -0.0390(3) -0.0743(3) 1.000 0.035(2) . .
C34 C Uani 0.4607(7) -0.0793(3) -0.0974(3) 1.000 0.040(2) . .
C35 C Uani 0.3988(6) -0.1088(2) -0.0454(3) 1.000 0.038(2) . .
C36 C Uani 0.2599(6) -0.1202(2) -0.0445(3) 1.000 0.039(2) . .
C37 C Uani 0.1835(7) -0.1085(2) 0.0099(3) 1.000 0.036(2) . .
C38 C Uani 0.0522(6) -0.0832(3) -0.0085(3) 1.000 0.040(2) . .
C39 C Uani -0.0055(6) -0.0363(3) 0.0276(3) 1.000 0.042(2) . .
C40 C Uani 0.0600(7) -0.0132(3) 0.0811(3) 1.000 0.045(3) . .
C41 C Uani 0.0379(6) 0.0532(3) 0.0859(3) 1.000 0.038(2) . .
C42 C Uani 0.1402(6) 0.0915(3) 0.1070(3) 1.000 0.041(2) . .
C43 C Uani 0.1656(7) 0.1503(3) 0.0770(3) 1.000 0.040(2) . .
C44 C Uani 0.0869(6) 0.1692(3) 0.0274(3) 1.000 0.040(2) . .
C45 C Uani 0.1500(6) 0.1985(2) -0.0252(3) 1.000 0.039(2) . .
C46 C Uani 0.2887(6) 0.2093(2) -0.0254(3) 1.000 0.041(2) . .
C47 C Uani 0.3645(7) 0.1976(3) -0.0805(3) 1.000 0.042(2) . .
C48 C Uani 0.2996(7) 0.1753(3) -0.1333(3) 1.000 0.038(2) . .
C49 C Uani 0.3636(7) 0.1271(3) -0.1705(3) 1.000 0.041(2) . .
C50 C Uani 0.4867(6) 0.1031(3) -0.1527(3) 1.000 0.037(2) . .
C51 C Uani 0.5109(6) 0.0359(3) -0.1568(3) 1.000 0.036(2) . .
C52 C Uani 0.4084(7) -0.0034(3) -0.1775(3) 1.000 0.040(2) . .
C53 C Uani 0.3842(7) -0.0632(3) -0.1475(3) 1.000 0.039(2) . .
C54 C Uani 0.2402(7) -0.0729(3) -0.1467(3) 1.000 0.043(2) . .
C55 C Uani 0.1797(7) -0.1019(3) -0.0978(3) 1.000 0.040(2) . .
C56 C Uani 0.0508(7) -0.0791(3) -0.0747(3) 1.000 0.039(2) . .
C57 C Uani -0.0102(6) -0.0290(3) -0.1028(3) 1.000 0.041(2) . .
C58 C Uani -0.0732(6) 0.0194(3) -0.0658(3) 1.000 0.040(2) . .
C59 C Uani -0.0710(6) 0.0162(3) -0.0029(3) 1.000 0.041(2) . .
C60 C Uani -0.0442(6) 0.0716(3) 0.0343(3) 1.000 0.043(2) . .
C61 C Uani -0.0203(6) 0.1283(3) 0.0062(3) 1.000 0.040(2) . .
C62 C Uani -0.0220(6) 0.1321(3) -0.0606(3) 1.000 0.041(2) . .
C63 C Uani 0.0823(7) 0.1764(3) -0.0804(3) 1.000 0.043(2) . .
C64 C Uani 0.1561(7) 0.1645(3) -0.1330(3) 1.000 0.039(2) . .
C65 C Uani 0.1283(6) 0.1093(3) -0.1696(3) 1.000 0.042(2) . .
C66 C Uani 0.2561(7) 0.0866(3) -0.1928(3) 1.000 0.042(2) . .
C67 C Uani 0.2806(7) 0.0224(3) -0.1964(3) 1.000 0.039(2) . .
C68 C Uani 0.1760(7) -0.0218(3) -0.1773(3) 1.000 0.041(2) . .
C69 C Uani 0.0536(7) 0.0012(3) -0.1548(3) 1.000 0.039(2) . .
C70 C Uani 0.0293(7) 0.0681(3) -0.1506(3) 1.000 0.042(2) . .
C71 C Uani -0.0481(6) 0.0799(3) -0.0960(3) 1.000 0.043(2) . .
C72 C Uani 0.7810(6) 0.1458(3) 0.2292(3) 1.000 0.037(2) . .
C73 C Uani 0.7753(7) 0.1243(3) 0.2950(3) 1.000 0.051(3) . .
C74 C Uani 0.6758(7) 0.1931(3) 0.2124(3) 1.000 0.051(3) . .
C75 C Uani 0.9233(8) 0.1694(3) 0.2126(4) 1.000 0.067(3) . .
C76 C Uani 0.7809(10) 0.2350(3) 0.4419(4) 1.000 0.068(3) . .
C77 C Uani 0.6729(9) 0.2525(3) 0.4046(4) 1.000 0.067(3) . .
C78 C Uani 0.6969(11) 0.2845(4) 0.3526(5) 1.000 0.084(4) . .
C79 C Uani 0.8310(12) 0.3020(3) 0.3328(4) 1.000 0.074(4) . .
C80 C Uani 0.9348(10) 0.2824(4) 0.3714(5) 1.000 0.080(4) . .
C81 C Uani 0.9076(8) 0.2485(3) 0.4241(4) 1.000 0.053(3) . .
C82 C Uani 0.7513(11) 0.2011(4) 0.4984(4) 1.000 0.102(4) . .
H2 H Uiso 0.74930 0.01050 0.11600 1.000 0.0350 calc R
H3 H Uiso 0.69680 -0.05470 0.24690 1.000 0.0400 calc R
H5 H Uiso 0.67690 -0.17150 0.13060 1.000 0.0640 calc R
H6 H Uiso 0.66510 -0.28030 0.14600 1.000 0.0750 calc R
H7 H Uiso 0.68230 -0.31980 0.24470 1.000 0.0690 calc R
H8 H Uiso 0.70540 -0.25280 0.32690 1.000 0.0750 calc R
H9 H Uiso 0.71830 -0.14530 0.31210 1.000 0.0520 calc R
H10A H Uiso 0.88970 -0.08590 0.15420 1.000 0.0600 calc R
H10B H Uiso 0.92480 -0.08600 0.22570 1.000 0.0600 calc R
H10C H Uiso 0.88600 -0.02210 0.19210 1.000 0.0600 calc R
H11A H Uiso 0.46460 -0.03610 0.20650 1.000 0.0390 calc R
H11B H Uiso 0.46000 -0.10300 0.17300 1.000 0.0390 calc R
H73A H Uiso 0.68160 0.11500 0.30600 1.000 0.0760 calc R
H73B H Uiso 0.81010 0.15730 0.32170 1.000 0.0760 calc R
H73C H Uiso 0.83050 0.08670 0.29980 1.000 0.0760 calc R
H74A H Uiso 0.67830 0.20050 0.16820 1.000 0.0760 calc R
H74B H Uiso 0.69380 0.23220 0.23410 1.000 0.0760 calc R
H74C H Uiso 0.58640 0.17740 0.22400 1.000 0.0760 calc R
H75A H Uiso 0.94490 0.20610 0.23740 1.000 0.1010 calc R
H75B H Uiso 0.92580 0.18070 0.16910 1.000 0.1010 calc R
H75C H Uiso 0.98950 0.13650 0.22060 1.000 0.1010 calc R
H77 H Uiso 0.58310 0.24200 0.41580 1.000 0.0810 calc R
H78 H Uiso 0.62220 0.29620 0.32790 1.000 0.1000 calc R
H79 H Uiso 0.84710 0.32500 0.29640 1.000 0.0890 calc R
H80 H Uiso 1.02560 0.29240 0.36150 1.000 0.0960 calc R
H81 H Uiso 0.98090 0.23430 0.44850 1.000 0.0640 calc R
H82A H Uiso 0.81720 0.16740 0.50370 1.000 0.1530 calc R
H82B H Uiso 0.66020 0.18340 0.49610 1.000 0.1530 calc R
H82C H Uiso 0.75690 0.22980 0.53320 1.000 0.1530 calc R

loop_
_atom_type_symbol
_atom_type_description
_atom_type_scat_dispersion_real
_atom_type_scat_dispersion_imag
_atom_type_scat_source
C C 0.0033 0.0016 'International Tables Vol C Tables 4.2.6.8 and 6.1.1.4'
H H 0.0000 0.0000 'International Tables Vol C Tables 4.2.6.8 and 6.1.1.4'
N N 0.0061 0.0033 'International Tables Vol C Tables 4.2.6.8 and 6.1.1.4'
O O 0.0106 0.0060 'International Tables Vol C Tables 4.2.6.8 and 6.1.1.4'

loop_
_geom_angle_atom_site_label_1
_geom_angle_atom_site_label_2
_geom_angle_atom_site_label_3
_geom_angle
_geom_angle_site_symmetry_1
_geom_angle_site_symmetry_2
_geom_angle_site_symmetry_3
_geom_angle_publ_flag
C1 O1 C72 118.1(5) . . . yes
C2 N1 C3 116.4(4) . . . yes
C2 N1 C11 105.5(4) . . . yes
C3 N1 C11 115.1(5) . . . yes
O1 C1 O2 127.0(6) . . . yes
O1 C1 C2 108.3(5) . . . yes
O2 C1 C2 124.8(6) . . . yes
N1 C2 C1 113.4(4) . . . yes
N1 C2 C13 103.0(4) . . . yes
C1 C2 C13 110.7(4) . . . no
N1 C3 C4 110.6(5) . . . yes
N1 C3 C10 109.9(5) . . . yes
C4 C3 C10 109.1(5) . . . no
C3 C4 C5 120.6(6) . . . no
C3 C4 C9 120.4(6) . . . no
C5 C4 C9 118.6(6) . . . no
C4 C5 C6 121.3(6) . . . no
C5 C6 C7 118.8(7) . . . no
C6 C7 C8 120.4(6) . . . no
C7 C8 C9 120.9(7) . . . no
C4 C9 C8 120.1(6) . . . no
N1 C11 C12 103.1(5) . . . yes
C11 C12 C13 102.8(5) . . . no
C11 C12 C20 112.0(4) . . . no
C11 C12 C23 113.4(5) . . . no
C13 C12 C20 113.5(5) . . . no
C13 C12 C23 115.0(4) . . . no
C20 C12 C23 100.6(5) . . . no
C2 C13 C12 104.3(4) . . . no
C2 C13 C14 114.7(4) . . . no
C2 C13 C17 109.8(4) . . . no
C12 C13 C14 113.8(5) . . . no
C12 C13 C17 114.5(4) . . . no
C14 C13 C17 100.1(4) . . . no
C13 C14 C15 109.5(5) . . . no
C13 C14 C25 124.7(5) . . . no
C15 C14 C25 119.3(5) . . . no
C14 C15 C16 109.1(4) . . . no
C14 C15 C28 121.5(5) . . . no
C16 C15 C28 119.3(6) . . . no
C15 C16 C17 108.2(5) . . . no
C15 C16 C31 121.6(6) . . . no
C17 C16 C31 120.1(6) . . . no
C13 C17 C16 110.0(4) . . . no
C13 C17 C18 123.8(5) . . . no
C16 C17 C18 120.2(5) . . . no
C17 C18 C19 121.2(5) . . . no
C17 C18 C33 119.6(6) . . . no
C19 C18 C33 107.4(5) . . . no
C18 C19 C20 119.3(5) . . . no
C18 C19 C35 107.9(5) . . . no
C20 C19 C35 120.4(5) . . . no
C12 C20 C19 125.3(5) . . . no
C12 C20 C21 109.1(5) . . . no
C19 C20 C21 119.7(6) . . . no
C20 C21 C22 108.5(5) . . . no
C20 C21 C37 119.9(6) . . . no
C22 C21 C37 120.7(5) . . . no
C21 C22 C23 108.2(5) . . . no
C21 C22 C40 119.3(6) . . . no
C23 C22 C40 122.3(6) . . . no
C12 C23 C22 110.4(5) . . . no
C12 C23 C24 124.0(5) . . . no
C22 C23 C24 118.6(5) . . . no
C23 C24 C25 119.9(5) . . . no
C23 C24 C42 120.7(6) . . . no
C25 C24 C42 108.4(5) . . . no
C14 C25 C24 120.7(4) . . . no
C14 C25 C26 120.5(6) . . . no
C24 C25 C26 106.3(5) . . . no
C25 C26 C27 120.2(6) . . . no
C25 C26 C43 108.0(5) . . . no
C27 C26 C43 120.9(6) . . . no
C26 C27 C28 120.1(5) . . . no
C26 C27 C46 119.6(6) . . . no
C28 C27 C46 107.3(5) . . . no
C15 C28 C27 118.3(6) . . . no
C15 C28 C29 119.6(6) . . . no
C27 C28 C29 109.1(6) . . . no
C28 C29 C30 120.6(6) . . . no
C28 C29 C47 107.1(6) . . . no
C30 C29 C47 120.6(6) . . . no
C29 C30 C31 119.8(6) . . . no
C29 C30 C50 119.2(6) . . . no
C31 C30 C50 108.5(5) . . . no
C16 C31 C30 119.1(6) . . . no
C16 C31 C32 120.3(6) . . . no
C30 C31 C32 107.5(5) . . . no
C31 C32 C33 118.1(6) . . . no
C31 C32 C51 108.6(5) . . . no
C33 C32 C51 121.8(6) . . . no
C18 C33 C32 121.7(6) . . . no
C18 C33 C34 108.7(5) . . . no
C32 C33 C34 117.7(6) . . . no
C33 C34 C35 107.3(5) . . . no
C33 C34 C53 121.9(6) . . . no
C35 C34 C53 120.3(6) . . . no
C19 C35 C34 108.6(5) . . . no
C19 C35 C36 119.7(6) . . . no
C34 C35 C36 120.5(6) . . . no
C35 C36 C37 120.1(6) . . . no
C35 C36 C55 118.4(6) . . . no
C37 C36 C55 109.1(5) . . . no
C21 C37 C36 120.1(6) . . . no
C21 C37 C38 119.9(5) . . . no
C36 C37 C38 107.8(5) . . . no
C37 C38 C39 118.3(6) . . . no
C37 C38 C56 107.8(5) . . . no
C39 C38 C56 121.0(6) . . . no
C38 C39 C40 121.7(6) . . . no
C38 C39 C59 118.5(6) . . . no
C40 C39 C59 108.0(6) . . . no
C22 C40 C39 120.1(6) . . . no
C22 C40 C41 118.3(6) . . . no
C39 C40 C41 109.5(6) . . . no
C40 C41 C42 119.9(6) . . . no
C40 C41 C60 107.3(6) . . . no
C42 C41 C60 120.7(6) . . . no
C24 C42 C41 120.2(6) . . . no
C24 C42 C43 108.2(5) . . . no
C41 C42 C43 119.7(6) . . . no
C26 C43 C42 109.1(6) . . . no
C26 C43 C44 119.3(6) . . . no
C42 C43 C44 120.6(6) . . . no
C43 C44 C45 120.0(6) . . . no
C43 C44 C61 118.7(6) . . . no
C45 C44 C61 108.9(5) . . . no
C44 C45 C46 119.9(6) . . . no
C44 C45 C63 108.5(5) . . . no
C46 C45 C63 120.3(6) . . . no
C27 C46 C45 120.1(5) . . . no
C27 C46 C47 108.5(5) . . . no
C45 C46 C47 119.2(6) . . . no
C29 C47 C46 108.0(5) . . . no
C29 C47 C48 119.3(6) . . . no
C46 C47 C48 120.5(6) . . . no
C47 C48 C49 120.0(6) . . . no
C47 C48 C64 120.2(6) . . . no
C49 C48 C64 108.5(6) . . . no
C48 C49 C50 119.4(6) . . . no
C48 C49 C66 106.9(6) . . . no
C50 C49 C66 121.2(6) . . . no
C30 C50 C49 121.6(6) . . . no
C30 C50 C51 107.1(5) . . . no
C49 C50 C51 119.7(6) . . . no
C32 C51 C50 108.3(5) . . . no
C32 C51 C52 119.2(6) . . . no
C50 C51 C52 119.7(6) . . . no
C51 C52 C53 120.3(6) . . . no
C51 C52 C67 120.0(6) . . . no
C53 C52 C67 108.8(6) . . . no
C34 C53 C52 119.2(6) . . . no
C34 C53 C54 119.9(6) . . . no
C52 C53 C54 107.1(6) . . . no
C53 C54 C55 120.4(6) . . . no
C53 C54 C68 108.9(6) . . . no
C55 C54 C68 121.1(6) . . . no
C36 C55 C54 120.3(6) . . . no
C36 C55 C56 106.8(5) . . . no
C54 C55 C56 120.0(6) . . . no
C38 C56 C55 108.5(6) . . . no
C38 C56 C57 119.8(6) . . . no
C55 C56 C57 119.4(6) . . . no
C56 C57 C58 119.8(6) . . . no
C56 C57 C69 120.4(6) . . . no
C58 C57 C69 107.7(5) . . . no
C57 C58 C59 120.8(6) . . . no
C57 C58 C71 107.8(5) . . . no
C59 C58 C71 119.2(6) . . . no
C39 C59 C58 120.1(6) . . . no
C39 C59 C60 106.9(5) . . . no
C58 C59 C60 121.1(6) . . . no
C41 C60 C59 108.3(5) . . . no
C41 C60 C61 119.4(6) . . . no
C59 C60 C61 119.9(6) . . . no
C44 C61 C60 120.9(6) . . . no
C44 C61 C62 107.1(5) . . . no
C60 C61 C62 119.4(6) . . . no
C61 C62 C63 108.8(5) . . . no
C61 C62 C71 121.0(6) . . . no
C63 C62 C71 119.3(6) . . . no
C45 C63 C62 106.8(5) . . . no
C45 C63 C64 120.2(6) . . . no
C62 C63 C64 119.8(6) . . . no
C48 C64 C63 119.7(6) . . . no
C48 C64 C65 108.4(6) . . . no
C63 C64 C65 120.4(6) . . . no
C64 C65 C66 107.5(5) . . . no
C64 C65 C70 119.2(6) . . . no
C66 C65 C70 120.7(6) . . . no
C49 C66 C65 108.7(6) . . . no
C49 C66 C67 118.6(6) . . . no
C65 C66 C67 120.1(6) . . . no
C52 C67 C66 120.9(6) . . . no
C52 C67 C68 106.9(6) . . . no
C66 C67 C68 119.8(6) . . . no
C54 C68 C67 108.3(6) . . . no
C54 C68 C69 119.4(6) . . . no
C67 C68 C69 119.0(6) . . . no
C57 C69 C68 119.7(6) . . . no
C57 C69 C70 108.5(6) . . . no
C68 C69 C70 120.8(6) . . . no
C65 C70 C69 119.5(6) . . . no
C65 C70 C71 120.9(6) . . . no
C69 C70 C71 108.2(6) . . . no
C58 C71 C62 119.5(6) . . . no
C58 C71 C70 107.8(5) . . . no
C62 C71 C70 120.4(6) . . . no
O1 C72 C73 109.9(5) . . . yes
O1 C72 C74 109.3(5) . . . yes
O1 C72 C75 100.6(5) . . . yes
C73 C72 C74 114.4(5) . . . no
C73 C72 C75 111.0(6) . . . no
C74 C72 C75 110.8(5) . . . no
N1 C2 H2 110.00 . . . no
C1 C2 H2 110.00 . . . no
C13 C2 H2 110.00 . . . no
N1 C3 H3 109.00 . . . no
C4 C3 H3 109.00 . . . no
C10 C3 H3 109.00 . . . no
C4 C5 H5 119.00 . . . no
C6 C5 H5 119.00 . . . no
C5 C6 H6 121.00 . . . no
C7 C6 H6 121.00 . . . no
C6 C7 H7 120.00 . . . no
C8 C7 H7 120.00 . . . no
C7 C8 H8 120.00 . . . no
C9 C8 H8 120.00 . . . no
C4 C9 H9 120.00 . . . no
C8 C9 H9 120.00 . . . no
C3 C10 H10A 109.00 . . . no
C3 C10 H10B 109.00 . . . no
C3 C10 H10C 110.00 . . . no
H10A C10 H10B 109.00 . . . no
H10A C10 H10C 109.00 . . . no
H10B C10 H10C 110.00 . . . no
N1 C11 H11A 111.00 . . . no
N1 C11 H11B 111.00 . . . no
C12 C11 H11A 111.00 . . . no
C12 C11 H11B 111.00 . . . no
H11A C11 H11B 109.00 . . . no
C72 C73 H73A 109.00 . . . no
C72 C73 H73B 109.00 . . . no
C72 C73 H73C 109.00 . . . no
H73A C73 H73B 110.00 . . . no
H73A C73 H73C 110.00 . . . no
H73B C73 H73C 110.00 . . . no
C72 C74 H74A 109.00 . . . no
C72 C74 H74B 109.00 . . . no
C72 C74 H74C 109.00 . . . no
H74A C74 H74B 110.00 . . . no
H74A C74 H74C 109.00 . . . no
H74B C74 H74C 109.00 . . . no
C72 C75 H75A 109.00 . . . no
C72 C75 H75B 109.00 . . . no
C72 C75 H75C 110.00 . . . no
H75A C75 H75B 109.00 . . . no
H75A C75 H75C 110.00 . . . no
H75B C75 H75C 110.00 . . . no
C77 C76 C81 119.2(8) . . . no
C77 C76 C82 118.2(9) . . . no
C81 C76 C82 122.6(9) . . . no
C76 C77 C78 119.6(9) . . . no
C77 C78 C79 123.1(9) . . . no
C78 C79 C80 114.7(8) . . . no
C79 C80 C81 121.1(9) . . . no
C76 C81 C80 122.3(8) . . . no
C76 C77 H77 120.00 . . . no
C78 C77 H77 120.00 . . . no
C77 C78 H78 118.00 . . . no
C79 C78 H78 118.00 . . . no
C78 C79 H79 123.00 . . . no
C80 C79 H79 123.00 . . . no
C79 C80 H80 119.00 . . . no
C81 C80 H80 119.00 . . . no
C76 C81 H81 119.00 . . . no
C80 C81 H81 119.00 . . . no
C76 C82 H82A 109.00 . . . no
C76 C82 H82B 109.00 . . . no
C76 C82 H82C 109.00 . . . no
H82A C82 H82B 109.00 . . . no
H82A C82 H82C 109.00 . . . no
H82B C82 H82C 110.00 . . . no

loop_
_geom_bond_atom_site_label_1
_geom_bond_atom_site_label_2
_geom_bond_distance
_geom_bond_site_symmetry_1
_geom_bond_site_symmetry_2
_geom_bond_publ_flag
O1 C1 1.357(8) . . yes
O1 C72 1.493(7) . . yes
O2 C1 1.194(8) . . yes
N1 C2 1.464(6) . . yes
N1 C3 1.476(8) . . yes
N1 C11 1.458(8) . . yes
C1 C2 1.544(8) . . no
C2 C13 1.550(8) . . no
C3 C4 1.523(8) . . no
C3 C10 1.519(8) . . no
C4 C5 1.380(9) . . no
C4 C9 1.385(9) . . no
C5 C6 1.411(9) . . no
C6 C7 1.368(12) . . no
C7 C8 1.370(11) . . no
C8 C9 1.389(9) . . no
C11 C12 1.558(9) . . no
C12 C13 1.597(8) . . no
C12 C20 1.525(8) . . no
C12 C23 1.534(8) . . no
C13 C14 1.538(6) . . no
C13 C17 1.537(8) . . no
C14 C15 1.442(9) . . no
C14 C25 1.352(8) . . no
C15 C16 1.435(8) . . no
C15 C28 1.413(8) . . no
C16 C17 1.444(8) . . no
C16 C31 1.388(9) . . no
C17 C18 1.363(8) . . no
C18 C19 1.462(8) . . no
C18 C33 1.437(9) . . no
C19 C20 1.380(9) . . no
C19 C35 1.447(9) . . no
C20 C21 1.451(8) . . no
C21 C22 1.447(9) . . no
C21 C37 1.397(9) . . no
C22 C23 1.423(9) . . no
C22 C40 1.398(9) . . no
C23 C24 1.375(9) . . no
C24 C25 1.490(8) . . no
C24 C42 1.447(9) . . no
C25 C26 1.473(8) . . no
C26 C27 1.380(9) . . no
C26 C43 1.454(10) . . no
C27 C28 1.443(9) . . no
C27 C46 1.453(9) . . no
C28 C29 1.447(9) . . no
C29 C30 1.389(9) . . no
C29 C47 1.462(10) . . no
C30 C31 1.466(9) . . no
C30 C50 1.450(9) . . no
C31 C32 1.442(9) . . no
C32 C33 1.393(9) . . no
C32 C51 1.446(9) . . no
C33 C34 1.463(9) . . no
C34 C35 1.438(9) . . no
C34 C53 1.376(9) . . no
C35 C36 1.397(8) . . no
C36 C37 1.432(9) . . no
C36 C55 1.464(9) . . no
C37 C38 1.465(9) . . no
C38 C39 1.400(9) . . no
C38 C56 1.450(9) . . no
C39 C40 1.426(9) . . no
C39 C59 1.460(9) . . no
C40 C41 1.444(9) . . no
C41 C42 1.383(9) . . no
C41 C60 1.445(9) . . no
C42 C43 1.443(9) . . no
C43 C44 1.395(9) . . no
C44 C45 1.452(9) . . no
C44 C61 1.453(9) . . no
C45 C46 1.393(8) . . no
C45 C63 1.459(9) . . no
C46 C47 1.441(9) . . no
C47 C48 1.405(9) . . no
C48 C49 1.460(9) . . no
C48 C64 1.440(10) . . no
C49 C50 1.379(9) . . no
C49 C66 1.458(10) . . no
C50 C51 1.463(9) . . no
C51 C52 1.395(9) . . no
C52 C53 1.460(9) . . no
C52 C67 1.442(10) . . no
C53 C54 1.441(10) . . no
C54 C55 1.374(9) . . no
C54 C68 1.433(9) . . no
C55 C56 1.457(10) . . no
C56 C57 1.377(9) . . no
C57 C58 1.456(9) . . no
C57 C69 1.453(9) . . no
C58 C59 1.377(9) . . no
C58 C71 1.477(9) . . no
C59 C60 1.464(9) . . no
C60 C61 1.383(9) . . no
C61 C62 1.462(9) . . no
C62 C63 1.469(9) . . no
C62 C71 1.385(9) . . no
C63 C64 1.386(9) . . no
C64 C65 1.455(9) . . no
C65 C66 1.448(9) . . no
C65 C70 1.384(9) . . no
C66 C67 1.400(9) . . no
C67 C68 1.465(9) . . no
C68 C69 1.398(10) . . no
C69 C70 1.457(9) . . no
C70 C71 1.441(9) . . no
C72 C73 1.511(9) . . no
C72 C74 1.500(9) . . no
C72 C75 1.541(10) . . no
C2 H2 1.0000 . . no
C3 H3 1.0000 . . no
C5 H5 0.9500 . . no
C6 H6 0.9500 . . no
C7 H7 0.9500 . . no
C8 H8 0.9500 . . no
C9 H9 0.9500 . . no
C10 H10A 0.9800 . . no
C10 H10B 0.9800 . . no
C10 H10C 0.9800 . . no
C11 H11A 0.9900 . . no
C11 H11B 0.9900 . . no
C73 H73A 0.9800 . . no
C73 H73B 0.9800 . . no
C73 H73C 0.9800 . . no
C74 H74A 0.9800 . . no
C74 H74B 0.9800 . . no
C74 H74C 0.9800 . . no
C75 H75A 0.9800 . . no
C75 H75B 0.9800 . . no
C75 H75C 0.9800 . . no
C76 C77 1.396(13) . . no
C76 C81 1.345(13) . . no
C76 C82 1.463(12) . . no
C77 C78 1.349(13) . . no
C78 C79 1.446(16) . . no
C79 C80 1.395(15) . . no
C80 C81 1.388(13) . . no
C77 H77 0.9500 . . no
C78 H78 0.9500 . . no
C79 H79 0.9500 . . no
C80 H80 0.9500 . . no
C81 H81 0.9500 . . no
C82 H82A 0.9800 . . no
C82 H82B 0.9800 . . no
C82 H82C 0.9800 . . no

loop_
_geom_contact_atom_site_label_1
_geom_contact_atom_site_label_2
_geom_contact_distance
_geom_contact_site_symmetry_1
_geom_contact_site_symmetry_2
_geom_contact_publ_flag
O2 C74 3.011(8) . . no
O2 N1 3.014(6) . . no
O2 C11 2.971(8) . . no
O2 C12 3.410(7) . . no
O2 C14 3.128(8) . . no
O2 C25 3.289(8) . . no
O2 C73 2.937(8) . . no
O2 C69 3.210(8) . 2_555 no
O2 C68 3.323(8) . 2_555 no
O1 H10C 2.6900 . . no
O2 H3 2.9100 . . no
O2 H74C 2.4600 . . no
O2 H11A 2.3700 . . no
O2 H73A 2.4300 . . no
N1 O2 3.014(6) . . no
N1 H5 2.5900 . . no
C1 C10 3.404(9) . . no
C1 C25 3.464(9) . . no
C5 C11 3.357(9) . . no
C6 C55 3.591(10) . 3_545 no
C9 C70 3.592(9) . 2_555 no
C10 C40 3.318(9) . 1_655 no
C10 C1 3.404(9) . . no
C10 C51 3.539(9) . 2_655 no
C11 C5 3.357(9) . . no
C11 O2 2.971(8) . . no
C12 O2 3.410(7) . . no
C14 O2 3.128(8) . . no
C16 C59 3.273(8) . 1_655 no
C16 C58 3.493(9) . 1_655 no
C16 C60 3.451(8) . 1_655 no
C17 C59 3.344(8) . 1_655 no
C21 C78 3.395(11) . 4_645 no
C21 C79 3.418(10) . 4_645 no
C25 C1 3.464(9) . . no
C25 O2 3.289(8) . . no
C28 C45 3.278(8) . 3_555 no
C31 C58 3.242(9) . 1_655 no
C31 C59 3.583(9) . 1_655 no
C31 C71 3.350(8) . 1_655 no
C32 C58 3.433(8) . 1_655 no
C37 C81 3.507(9) . 4_645 no
C37 C76 3.535(8) . 4_645 no
C40 C10 3.318(9) . 1_455 no
C42 C75 3.568(10) . 1_455 no
C45 C28 3.278(8) . 3_455 no
C48 C74 3.529(9) . 3_455 no
C51 C10 3.539(9) . 2_654 no
C55 C6 3.591(10) . 3_445 no
C58 C31 3.242(9) . 1_455 no
C58 C32 3.433(8) . 1_455 no
C58 C16 3.493(9) . 1_455 no
C59 C31 3.583(9) . 1_455 no
C59 C17 3.344(8) . 1_455 no
C59 C16 3.273(8) . 1_455 no
C60 C16 3.451(8) . 1_455 no
C64 C74 3.517(9) . 3_455 no
C68 O2 3.323(8) . 2_554 no
C69 O2 3.210(8) . 2_554 no
C70 C9 3.592(9) . 2_554 no
C71 C31 3.350(8) . 1_455 no
C73 O2 2.937(8) . . no
C74 O2 3.011(8) . . no
C74 C64 3.517(9) . 3_555 no
C74 C48 3.529(9) . 3_555 no
C75 C42 3.568(10) . 1_655 no
C76 C37 3.535(8) . 4_655 no
C78 C21 3.395(11) . 4_655 no
C79 C21 3.418(10) . 4_655 no
C81 C37 3.507(9) . 4_655 no
C1 H74C 2.7700 . . no
C1 H73C 3.0500 . . no
C1 H10C 2.8600 . . no
C1 H3 2.7400 . . no
C1 H73A 2.8600 . . no
C1 H11A 2.7700 . . no
C2 H10C 2.6200 . . no
C2 H10A 3.0600 . . no
C4 H11B 2.7400 . . no
C5 H11B 2.8600 . . no
C5 H80 3.0000 . 4_745 no
C5 H78 3.0400 . 4_645 no
C5 H10A 3.0200 . . no
C7 H74C 2.9900 . 4_645 no
C9 H10B 3.0600 . . no
C10 H2 2.6600 . . no
C18 H82A 2.9000 . 2_654 no
C19 H82A 2.7600 . 2_654 no
C26 H8 2.8100 . 4_655 no
C30 H9 3.0100 . 2_654 no
C34 H73C 3.0600 . 2_654 no
C35 H81 2.9500 . 2_654 no
C38 H82B 3.0100 . 2_554 no
C40 H10A 2.8000 . 1_455 no
C40 H10C 2.9800 . 1_455 no
C41 H2 3.0700 . 1_455 no
C42 H75C 3.0500 . 1_455 no
C48 H74A 3.0200 . 3_455 no
C49 H79 2.9400 . 3_455 no
C50 H10B 2.8200 . 2_654 no
C51 H10B 2.8600 . 2_654 no
C53 H73C 3.0900 . 2_654 no
C55 H6 2.7400 . 3_445 no
C60 H2 3.0100 . 1_455 no
C64 H74A 3.0000 . 3_455 no
C66 H79 3.0900 . 3_455 no
C70 H9 3.0700 . 2_554 no
C71 H9 2.9700 . 2_554 no
C77 H73B 3.0500 . . no
C78 H11B 2.9200 . 4_655 no
C78 H74B 2.8200 . . no
C78 H73B 3.0300 . . no
C79 H74B 2.9600 . . no
C82 H5 3.0400 . 2_655 no
H2 C10 2.6600 . . no
H2 C41 3.0700 . 1_655 no
H2 C60 3.0100 . 1_655 no
H2 H10C 2.2600 . . no
H3 O2 2.9100 . . no
H3 H11A 2.5000 . . no
H3 H9 2.4200 . . no
H3 C1 2.7400 . . no
H5 H82C 2.5500 . 2_654 no
H5 N1 2.5900 . . no
H5 C82 3.0400 . 2_654 no
H6 C55 2.7400 . 3_545 no
H8 C26 2.8100 . 4_645 no
H9 H3 2.4200 . . no
H9 C30 3.0100 . 2_655 no
H9 C71 2.9700 . 2_555 no
H9 C70 3.0700 . 2_555 no
H10A C5 3.0200 . . no
H10A C2 3.0600 . . no
H10A C40 2.8000 . 1_655 no
H10B C50 2.8200 . 2_655 no
H10B C9 3.0600 . . no
H10B C51 2.8600 . 2_655 no
H10C C2 2.6200 . . no
H10C C40 2.9800 . 1_655 no
H10C O1 2.6900 . . no
H10C C1 2.8600 . . no
H10C H2 2.2600 . . no
H11A O2 2.3700 . . no
H11A C1 2.7700 . . no
H11A H3 2.5000 . . no
H11B C5 2.8600 . . no
H11B C78 2.9200 . 4_645 no
H11B C4 2.7400 . . no
H11B H78 2.3100 . 4_645 no
H73A O2 2.4300 . . no
H73A C1 2.8600 . . no
H73A H74C 2.4300 . . no
H73B C78 3.0300 . . no
H73B H75A 2.5000 . . no
H73B C77 3.0500 . . no
H73C H75C 2.5700 . . no
H73C C1 3.0500 . . no
H73C C34 3.0600 . 2_655 no
H73C C53 3.0900 . 2_655 no
H74A H75B 2.4900 . . no
H74A C64 3.0000 . 3_555 no
H74A C48 3.0200 . 3_555 no
H74B C79 2.9600 . . no
H74B C78 2.8200 . . no
H74B H75A 2.5500 . . no
H74B H78 2.5700 . . no
H74C O2 2.4600 . . no
H74C C7 2.9900 . 4_655 no
H74C C1 2.7700 . . no
H74C H73A 2.4300 . . no
H75A H74B 2.5500 . . no
H75A H73B 2.5000 . . no
H75B H74A 2.4900 . . no
H75C C42 3.0500 . 1_655 no
H75C H73C 2.5700 . . no
H77 H82B 2.2900 . . no
H78 H74B 2.5700 . . no
H78 C5 3.0400 . 4_655 no
H78 H11B 2.3100 . 4_655 no
H79 C49 2.9400 . 3_555 no
H79 C66 3.0900 . 3_555 no
H80 C5 3.0000 . 4_755 no
H81 H82A 2.4800 . . no
H81 C35 2.9500 . 2_655 no
H82A H81 2.4800 . . no
H82A C18 2.9000 . 2_655 no
H82A C19 2.7600 . 2_655 no
H82B H77 2.2900 . . no
H82B C38 3.0100 . 2_555 no
H82C H5 2.5500 . 2_655 no

loop_
_geom_hbond_atom_site_label_D
_geom_hbond_atom_site_label_H
_geom_hbond_atom_site_label_A
_geom_hbond_distance_DH
_geom_hbond_distance_HA
_geom_hbond_distance_DA
_geom_hbond_angle_DHA
_geom_hbond_site_symmetry_A
_geom_hbond_publ_flag
C11 H11A O2 0.99 2.37 2.971(8) 119 . yes
C73 H73A O2 0.98 2.43 2.937(8) 112 . yes
C74 H74C O2 0.98 2.46 3.011(8) 116 . yes

loop_
_geom_torsion_atom_site_label_1
_geom_torsion_atom_site_label_2
_geom_torsion_atom_site_label_3
_geom_torsion_atom_site_label_4
_geom_torsion
_geom_torsion_site_symmetry_1
_geom_torsion_site_symmetry_2
_geom_torsion_site_symmetry_3
_geom_torsion_site_symmetry_4
_geom_torsion_publ_flag
C72 O1 C1 O2 -5.3(9) . . . . no
C72 O1 C1 C2 173.6(4) . . . . no
C1 O1 C72 C73 62.7(6) . . . . no
C1 O1 C72 C74 -63.5(7) . . . . no
C1 O1 C72 C75 179.8(5) . . . . no
C3 N1 C2 C1 -53.9(7) . . . . no
C3 N1 C2 C13 -173.5(5) . . . . no
C11 N1 C2 C1 75.1(6) . . . . no
C11 N1 C2 C13 -44.6(5) . . . . no
C2 N1 C3 C4 -171.8(5) . . . . no
C2 N1 C3 C10 -51.2(6) . . . . no
C11 N1 C3 C4 64.1(6) . . . . no
C11 N1 C3 C10 -175.4(5) . . . . no
C2 N1 C11 C12 46.1(5) . . . . no
C3 N1 C11 C12 175.8(4) . . . . no
O1 C1 C2 N1 127.3(5) . . . . no
O1 C1 C2 C13 -117.6(5) . . . . no
O2 C1 C2 N1 -53.8(8) . . . . no
O2 C1 C2 C13 61.3(8) . . . . no
N1 C2 C13 C12 24.6(5) . . . . no
N1 C2 C13 C14 149.7(5) . . . . no
N1 C2 C13 C17 -98.6(4) . . . . no
C1 C2 C13 C12 -96.9(5) . . . . no
C1 C2 C13 C14 28.2(7) . . . . no
C1 C2 C13 C17 139.9(4) . . . . no
N1 C3 C4 C5 40.3(8) . . . . no
N1 C3 C4 C9 -147.0(6) . . . . no
C10 C3 C4 C5 -80.8(7) . . . . no
C10 C3 C4 C9 91.9(7) . . . . no
C3 C4 C5 C6 173.3(6) . . . . no
C9 C4 C5 C6 0.4(10) . . . . no
C3 C4 C9 C8 -173.5(6) . . . . no
C5 C4 C9 C8 -0.6(9) . . . . no
C4 C5 C6 C7 -0.5(11) . . . . no
C5 C6 C7 C8 0.7(11) . . . . no
C6 C7 C8 C9 -0.9(11) . . . . no
C7 C8 C9 C4 0.9(11) . . . . no
N1 C11 C12 C13 -28.0(5) . . . . no
N1 C11 C12 C20 94.2(5) . . . . no
N1 C11 C12 C23 -152.8(5) . . . . no
C11 C12 C13 C2 2.0(5) . . . . no
C11 C12 C13 C14 -123.7(5) . . . . no
C11 C12 C13 C17 122.0(5) . . . . no
C20 C12 C13 C2 -119.2(5) . . . . no
C20 C12 C13 C14 115.1(5) . . . . no
C20 C12 C13 C17 0.8(6) . . . . no
C23 C12 C13 C2 125.7(5) . . . . no
C23 C12 C13 C14 0.0(7) . . . . no
C23 C12 C13 C17 -114.2(5) . . . . no
C11 C12 C20 C19 -104.1(6) . . . . no
C11 C12 C20 C21 103.3(6) . . . . no
C13 C12 C20 C19 11.8(8) . . . . no
C13 C12 C20 C21 -140.8(5) . . . . no
C23 C12 C20 C19 135.2(6) . . . . no
C23 C12 C20 C21 -17.5(6) . . . . no
C11 C12 C23 C22 -102.9(5) . . . . no
C11 C12 C23 C24 107.1(6) . . . . no
C13 C12 C23 C22 139.2(5) . . . . no
C13 C12 C23 C24 -10.9(8) . . . . no
C20 C12 C23 C22 16.9(6) . . . . no
C20 C12 C23 C24 -133.2(5) . . . . no
C2 C13 C14 C15 100.4(6) . . . . no
C2 C13 C14 C25 -108.3(7) . . . . no
C12 C13 C14 C15 -139.6(5) . . . . no
C12 C13 C14 C25 11.7(9) . . . . no
C17 C13 C14 C15 -17.0(6) . . . . no
C17 C13 C14 C25 134.3(6) . . . . no
C2 C13 C17 C16 -103.8(5) . . . . no
C2 C13 C17 C18 103.7(6) . . . . no
C12 C13 C17 C16 139.2(5) . . . . no
C12 C13 C17 C18 -13.2(7) . . . . no
C14 C13 C17 C16 17.1(6) . . . . no
C14 C13 C17 C18 -135.3(5) . . . . no
C13 C14 C15 C16 11.4(7) . . . . no
C13 C14 C15 C28 156.4(5) . . . . no
C25 C14 C15 C16 -141.7(6) . . . . no
C25 C14 C15 C28 3.3(9) . . . . no
C13 C14 C25 C24 -13.1(10) . . . . no
C13 C14 C25 C26 -149.8(6) . . . . no
C15 C14 C25 C24 135.7(6) . . . . no
C15 C14 C25 C26 -1.1(8) . . . . no
C14 C15 C16 C17 0.1(7) . . . . no
C14 C15 C16 C31 145.5(6) . . . . no
C28 C15 C16 C17 -145.8(5) . . . . no
C28 C15 C16 C31 -0.4(9) . . . . no
C14 C15 C28 C27 -2.5(9) . . . . no
C14 C15 C28 C29 -139.8(6) . . . . no
C16 C15 C28 C27 139.1(6) . . . . no
C16 C15 C28 C29 1.8(9) . . . . no
C15 C16 C17 C13 -11.6(6) . . . . no
C15 C16 C17 C18 142.1(6) . . . . no
C31 C16 C17 C13 -157.6(5) . . . . no
C31 C16 C17 C18 -4.0(8) . . . . no
C15 C16 C31 C30 -0.8(9) . . . . no
C15 C16 C31 C32 -137.0(6) . . . . no
C17 C16 C31 C30 140.6(6) . . . . no
C17 C16 C31 C32 4.4(9) . . . . no
C13 C17 C18 C19 13.7(9) . . . . no
C13 C17 C18 C33 151.8(5) . . . . no
C16 C17 C18 C19 -136.1(6) . . . . no
C16 C17 C18 C33 2.0(8) . . . . no
C17 C18 C19 C20 -0.5(9) . . . . no
C17 C18 C19 C35 141.8(5) . . . . no
C33 C18 C19 C20 -143.0(6) . . . . no
C33 C18 C19 C35 -0.7(6) . . . . no
C17 C18 C33 C32 -0.6(9) . . . . no
C17 C18 C33 C34 -142.3(6) . . . . no
C19 C18 C33 C32 142.6(6) . . . . no
C19 C18 C33 C34 0.9(7) . . . . no
C18 C19 C20 C12 -12.8(9) . . . . no
C18 C19 C20 C21 137.2(6) . . . . no
C35 C19 C20 C12 -150.4(5) . . . . no
C35 C19 C20 C21 -0.4(7) . . . . no
C18 C19 C35 C34 0.2(6) . . . . no
C18 C19 C35 C36 -143.8(5) . . . . no
C20 C19 C35 C34 142.0(5) . . . . no
C20 C19 C35 C36 -2.0(7) . . . . no
C12 C20 C21 C22 12.6(7) . . . . no
C12 C20 C21 C37 157.0(5) . . . . no
C19 C20 C21 C22 -141.8(5) . . . . no
C19 C20 C21 C37 2.6(8) . . . . no
C20 C21 C22 C23 -1.5(7) . . . . no
C20 C21 C22 C40 144.7(6) . . . . no
C37 C21 C22 C23 -145.5(6) . . . . no
C37 C21 C22 C40 0.7(9) . . . . no
C20 C21 C37 C36 -2.4(8) . . . . no
C20 C21 C37 C38 -140.2(6) . . . . no
C22 C21 C37 C36 137.6(6) . . . . no
C22 C21 C37 C38 -0.1(9) . . . . no
C21 C22 C23 C12 -10.3(7) . . . . no
C21 C22 C23 C24 141.6(6) . . . . no
C40 C22 C23 C12 -155.2(6) . . . . no
C40 C22 C23 C24 -3.4(9) . . . . no
C21 C22 C40 C39 -0.9(9) . . . . no
C21 C22 C40 C41 -139.4(6) . . . . no
C23 C22 C40 C39 140.4(6) . . . . no
C23 C22 C40 C41 1.8(9) . . . . no
C12 C23 C24 C25 10.8(9) . . . . no
C12 C23 C24 C42 150.5(6) . . . . no
C22 C23 C24 C25 -137.0(6) . . . . no
C22 C23 C24 C42 2.7(9) . . . . no
C23 C24 C25 C14 1.4(9) . . . . no
C23 C24 C25 C26 143.4(6) . . . . no
C42 C24 C25 C14 -142.7(6) . . . . no
C42 C24 C25 C26 -0.7(7) . . . . no
C23 C24 C42 C41 -0.7(9) . . . . no
C23 C24 C42 C43 -143.2(6) . . . . no
C25 C24 C42 C41 143.1(6) . . . . no
C25 C24 C42 C43 0.6(7) . . . . no
C14 C25 C26 C27 -1.9(9) . . . . no
C14 C25 C26 C43 142.7(6) . . . . no
C24 C25 C26 C27 -144.0(6) . . . . no
C24 C25 C26 C43 0.6(7) . . . . no
C25 C26 C27 C28 2.6(9) . . . . no
C25 C26 C27 C46 139.1(6) . . . . no
C43 C26 C27 C28 -137.4(6) . . . . no
C43 C26 C27 C46 -0.9(8) . . . . no
C25 C26 C43 C42 -0.3(7) . . . . no
C25 C26 C43 C44 -144.6(6) . . . . no
C27 C26 C43 C42 144.0(6) . . . . no
C27 C26 C43 C44 -0.3(9) . . . . no
C26 C27 C28 C15 -0.5(9) . . . . no
C26 C27 C28 C29 140.9(6) . . . . no
C46 C27 C28 C15 -141.6(5) . . . . no
C46 C27 C28 C29 -0.3(6) . . . . no
C26 C27 C46 C45 0.8(7) . . . . no
C26 C27 C46 C47 -141.2(6) . . . . no
C28 C27 C46 C45 142.1(5) . . . . no
C28 C27 C46 C47 0.1(6) . . . . no
C15 C28 C29 C30 -2.0(10) . . . . no
C15 C28 C29 C47 141.1(6) . . . . no
C27 C28 C29 C30 -142.7(6) . . . . no
C27 C28 C29 C47 0.3(7) . . . . no
C28 C29 C30 C31 0.7(9) . . . . no
C28 C29 C30 C50 138.3(7) . . . . no
C47 C29 C30 C31 -137.4(6) . . . . no
C47 C29 C30 C50 0.1(9) . . . . no
C28 C29 C47 C46 -0.3(7) . . . . no
C28 C29 C47 C48 -142.9(6) . . . . no
C30 C29 C47 C46 142.8(6) . . . . no
C30 C29 C47 C48 0.2(10) . . . . no
C29 C30 C31 C16 0.7(9) . . . . no
C29 C30 C31 C32 141.9(6) . . . . no
C50 C30 C31 C16 -140.9(6) . . . . no
C50 C30 C31 C32 0.3(7) . . . . no
C29 C30 C50 C49 0.1(10) . . . . no
C29 C30 C50 C51 -142.7(6) . . . . no
C31 C30 C50 C49 142.0(6) . . . . no
C31 C30 C50 C51 -0.9(7) . . . . no
C16 C31 C32 C33 -2.9(9) . . . . no
C16 C31 C32 C51 141.1(6) . . . . no
C30 C31 C32 C33 -143.5(6) . . . . no
C30 C31 C32 C51 0.5(7) . . . . no
C31 C32 C33 C18 1.0(9) . . . . no
C31 C32 C33 C34 139.5(6) . . . . no
C51 C32 C33 C18 -138.1(6) . . . . no
C51 C32 C33 C34 0.5(9) . . . . no
C31 C32 C51 C50 -1.0(7) . . . . no
C31 C32 C51 C52 -142.5(6) . . . . no
C33 C32 C51 C50 141.4(6) . . . . no
C33 C32 C51 C52 -0.1(9) . . . . no
C18 C33 C34 C35 -0.8(7) . . . . no
C18 C33 C34 C53 144.0(6) . . . . no
C32 C33 C34 C35 -144.3(6) . . . . no
C32 C33 C34 C53 0.5(10) . . . . no
C33 C34 C35 C19 0.3(7) . . . . no
C33 C34 C35 C36 144.0(5) . . . . no
C53 C34 C35 C19 -145.1(6) . . . . no
C53 C34 C35 C36 -1.5(9) . . . . no
C33 C34 C53 C52 -1.8(10) . . . . no
C33 C34 C53 C54 -137.1(7) . . . . no
C35 C34 C53 C52 138.6(6) . . . . no
C35 C34 C53 C54 3.3(9) . . . . no
C19 C35 C36 C37 2.1(7) . . . . no
C19 C35 C36 C55 140.2(5) . . . . no
C34 C35 C36 C37 -137.6(6) . . . . no
C34 C35 C36 C55 0.5(7) . . . . no
C35 C36 C37 C21 0.1(7) . . . . no
C35 C36 C37 C38 142.3(5) . . . . no
C55 C36 C37 C21 -141.5(5) . . . . no
C55 C36 C37 C38 0.7(6) . . . . no
C35 C36 C55 C54 -1.5(8) . . . . no
C35 C36 C55 C56 -142.8(5) . . . . no
C37 C36 C55 C54 140.8(6) . . . . no
C37 C36 C55 C56 -0.6(6) . . . . no
C21 C37 C38 C39 -0.1(9) . . . . no
C21 C37 C38 C56 141.7(6) . . . . no
C36 C37 C38 C39 -142.5(5) . . . . no
C36 C37 C38 C56 -0.6(6) . . . . no
C37 C38 C39 C40 -0.1(9) . . . . no
C37 C38 C39 C59 138.4(6) . . . . no
C56 C38 C39 C40 -136.7(7) . . . . no
C56 C38 C39 C59 1.8(9) . . . . no
C37 C38 C56 C55 0.3(7) . . . . no
C37 C38 C56 C57 -141.8(6) . . . . no
C39 C38 C56 C55 140.9(6) . . . . no
C39 C38 C56 C57 -1.2(10) . . . . no
C38 C39 C40 C22 0.6(10) . . . . no
C38 C39 C40 C41 142.4(6) . . . . no
C59 C39 C40 C22 -141.7(6) . . . . no
C59 C39 C40 C41 0.1(7) . . . . no
C38 C39 C59 C58 -1.1(9) . . . . no
C38 C39 C59 C60 -144.3(6) . . . . no
C40 C39 C59 C58 142.6(6) . . . . no
C40 C39 C59 C60 -0.6(7) . . . . no
C22 C40 C41 C42 0.3(10) . . . . no
C22 C40 C41 C60 143.0(6) . . . . no
C39 C40 C41 C42 -142.3(6) . . . . no
C39 C40 C41 C60 0.4(7) . . . . no
C40 C41 C42 C24 -0.9(10) . . . . no
C40 C41 C42 C43 137.5(7) . . . . no
C60 C41 C42 C24 -138.6(6) . . . . no
C60 C41 C42 C43 -0.3(9) . . . . no
C40 C41 C60 C59 -0.8(7) . . . . no
C40 C41 C60 C61 -142.8(6) . . . . no
C42 C41 C60 C59 141.6(6) . . . . no
C42 C41 C60 C61 -0.4(9) . . . . no
C24 C42 C43 C26 -0.2(7) . . . . no
C24 C42 C43 C44 143.6(6) . . . . no
C41 C42 C43 C26 -143.0(6) . . . . no
C41 C42 C43 C44 0.8(10) . . . . no
C26 C43 C44 C45 1.6(9) . . . . no
C26 C43 C44 C61 139.6(6) . . . . no
C42 C43 C44 C45 -138.5(6) . . . . no
C42 C43 C44 C61 -0.5(9) . . . . no
C43 C44 C45 C46 -1.8(8) . . . . no
C43 C44 C45 C63 141.9(6) . . . . no
C61 C44 C45 C46 -143.4(5) . . . . no
C61 C44 C45 C63 0.3(7) . . . . no
C43 C44 C61 C60 -0.2(9) . . . . no
C43 C44 C61 C62 -141.6(6) . . . . no
C45 C44 C61 C60 142.1(6) . . . . no
C45 C44 C61 C62 0.6(7) . . . . no
C44 C45 C46 C27 0.5(7) . . . . no
C44 C45 C46 C47 138.6(6) . . . . no
C63 C45 C46 C27 -138.9(5) . . . . no
C63 C45 C46 C47 -0.8(7) . . . . no
C44 C45 C63 C62 -1.0(7) . . . . no
C44 C45 C63 C64 -141.9(6) . . . . no
C46 C45 C63 C62 142.5(5) . . . . no
C46 C45 C63 C64 1.6(8) . . . . no
C27 C46 C47 C29 0.1(6) . . . . no
C27 C46 C47 C48 142.2(6) . . . . no
C45 C46 C47 C29 -142.4(5) . . . . no
C45 C46 C47 C48 -0.3(8) . . . . no
C29 C47 C48 C49 -0.9(9) . . . . no
C29 C47 C48 C64 138.5(7) . . . . no
C46 C47 C48 C49 -138.8(6) . . . . no
C46 C47 C48 C64 0.6(9) . . . . no
C47 C48 C49 C50 1.1(10) . . . . no
C47 C48 C49 C66 143.5(6) . . . . no
C64 C48 C49 C50 -142.5(6) . . . . no
C64 C48 C49 C66 -0.1(7) . . . . no
C47 C48 C64 C63 0.2(10) . . . . no
C47 C48 C64 C65 -143.2(6) . . . . no
C49 C48 C64 C63 143.7(6) . . . . no
C49 C48 C64 C65 0.4(7) . . . . no
C48 C49 C50 C30 -0.8(10) . . . . no
C48 C49 C50 C51 137.6(6) . . . . no
C66 C49 C50 C30 -137.7(7) . . . . no
C66 C49 C50 C51 0.7(10) . . . . no
C48 C49 C66 C65 -0.2(7) . . . . no
C48 C49 C66 C67 -142.2(6) . . . . no
C50 C49 C66 C65 141.4(6) . . . . no
C50 C49 C66 C67 -0.6(10) . . . . no
C30 C50 C51 C32 1.1(7) . . . . no
C30 C50 C51 C52 142.4(6) . . . . no
C49 C50 C51 C32 -142.6(6) . . . . no
C49 C50 C51 C52 -1.3(10) . . . . no
C32 C51 C52 C53 -1.2(9) . . . . no
C32 C51 C52 C67 138.9(6) . . . . no
C50 C51 C52 C53 -138.4(7) . . . . no
C50 C51 C52 C67 1.8(10) . . . . no
C51 C52 C53 C34 2.1(10) . . . . no
C51 C52 C53 C54 142.5(6) . . . . no
C67 C52 C53 C34 -142.0(6) . . . . no
C67 C52 C53 C54 -1.6(7) . . . . no
C51 C52 C67 C66 -1.7(10) . . . . no
C51 C52 C67 C68 -143.7(6) . . . . no
C53 C52 C67 C66 142.5(6) . . . . no
C53 C52 C67 C68 0.5(7) . . . . no
C34 C53 C54 C55 -4.3(10) . . . . no
C34 C53 C54 C68 142.1(6) . . . . no
C52 C53 C54 C55 -144.3(6) . . . . no
C52 C53 C54 C68 2.0(7) . . . . no
C53 C54 C55 C36 3.4(9) . . . . no
C53 C54 C55 C56 139.7(7) . . . . no
C68 C54 C55 C36 -138.9(6) . . . . no
C68 C54 C55 C56 -2.6(10) . . . . no
C53 C54 C68 C67 -1.7(7) . . . . no
C53 C54 C68 C69 -142.3(6) . . . . no
C55 C54 C68 C67 144.4(6) . . . . no
C55 C54 C68 C69 3.8(10) . . . . no
C36 C55 C56 C38 0.2(7) . . . . no
C36 C55 C56 C57 142.4(6) . . . . no
C54 C55 C56 C38 -141.3(6) . . . . no
C54 C55 C56 C57 0.9(10) . . . . no
C38 C56 C57 C58 -0.2(9) . . . . no
C38 C56 C57 C69 137.6(7) . . . . no
C55 C56 C57 C58 -138.1(6) . . . . no
C55 C56 C57 C69 -0.4(10) . . . . no
C56 C57 C58 C59 0.9(9) . . . . no
C56 C57 C58 C71 142.9(6) . . . . no
C69 C57 C58 C59 -141.6(6) . . . . no
C69 C57 C58 C71 0.4(7) . . . . no
C56 C57 C69 C68 1.6(10) . . . . no
C56 C57 C69 C70 -142.8(6) . . . . no
C58 C57 C69 C68 143.8(6) . . . . no
C58 C57 C69 C70 -0.6(7) . . . . no
C57 C58 C59 C39 -0.3(9) . . . . no
C57 C58 C59 C60 137.8(6) . . . . no
C71 C58 C59 C39 -138.1(6) . . . . no
C71 C58 C59 C60 0.0(9) . . . . no
C57 C58 C71 C62 -142.3(6) . . . . no
C57 C58 C71 C70 0.0(7) . . . . no
C59 C58 C71 C62 0.4(9) . . . . no
C59 C58 C71 C70 142.7(6) . . . . no
C39 C59 C60 C41 0.9(7) . . . . no
C39 C59 C60 C61 142.7(6) . . . . no
C58 C59 C60 C41 -141.9(6) . . . . no
C58 C59 C60 C61 -0.1(9) . . . . no
C41 C60 C61 C44 0.7(9) . . . . no
C41 C60 C61 C62 137.5(6) . . . . no
C59 C60 C61 C44 -136.9(6) . . . . no
C59 C60 C61 C62 -0.1(9) . . . . no
C44 C61 C62 C63 -1.2(7) . . . . no
C44 C61 C62 C71 142.6(6) . . . . no
C60 C61 C62 C63 -143.4(6) . . . . no
C60 C61 C62 C71 0.5(9) . . . . no
C61 C62 C63 C45 1.4(7) . . . . no
C61 C62 C63 C64 142.5(6) . . . . no
C71 C62 C63 C45 -143.2(6) . . . . no
C71 C62 C63 C64 -2.1(9) . . . . no
C61 C62 C71 C58 -0.6(9) . . . . no
C61 C62 C71 C70 -138.1(6) . . . . no
C63 C62 C71 C58 139.5(6) . . . . no
C63 C62 C71 C70 2.0(9) . . . . no
C45 C63 C64 C48 -1.3(9) . . . . no
C45 C63 C64 C65 137.7(6) . . . . no
C62 C63 C64 C48 -137.3(6) . . . . no
C62 C63 C64 C65 1.7(10) . . . . no
C48 C64 C65 C66 -0.5(7) . . . . no
C48 C64 C65 C70 141.7(6) . . . . no
C63 C64 C65 C66 -143.5(6) . . . . no
C63 C64 C65 C70 -1.4(10) . . . . no
C64 C65 C66 C49 0.4(7) . . . . no
C64 C65 C66 C67 141.7(6) . . . . no
C70 C65 C66 C49 -141.1(6) . . . . no
C70 C65 C66 C67 0.2(10) . . . . no
C64 C65 C70 C69 -137.9(6) . . . . no
C64 C65 C70 C71 1.4(10) . . . . no
C66 C65 C70 C69 -0.8(10) . . . . no
C66 C65 C70 C71 138.5(7) . . . . no
C49 C66 C67 C52 1.1(10) . . . . no
C49 C66 C67 C68 138.3(7) . . . . no
C65 C66 C67 C52 -136.5(7) . . . . no
C65 C66 C67 C68 0.7(10) . . . . no
C52 C67 C68 C54 0.7(7) . . . . no
C52 C67 C68 C69 141.5(6) . . . . no
C66 C67 C68 C54 -141.7(6) . . . . no
C66 C67 C68 C69 -1.0(10) . . . . no
C54 C68 C69 C57 -3.2(10) . . . . no
C54 C68 C69 C70 136.8(7) . . . . no
C67 C68 C69 C57 -139.6(6) . . . . no
C67 C68 C69 C70 0.4(10) . . . . no
C57 C69 C70 C65 144.4(6) . . . . no
C57 C69 C70 C71 0.6(7) . . . . no
C68 C69 C70 C65 0.5(10) . . . . no
C68 C69 C70 C71 -143.4(6) . . . . no
C65 C70 C71 C58 -143.6(6) . . . . no
C65 C70 C71 C62 -1.7(10) . . . . no
C69 C70 C71 C58 -0.3(7) . . . . no
C69 C70 C71 C62 141.5(6) . . . . no
C81 C76 C77 C78 -2.4(11) . . . . no
C82 C76 C77 C78 179.2(8) . . . . no
C77 C76 C81 C80 3.7(11) . . . . no
C82 C76 C81 C80 -177.9(8) . . . . no
C76 C77 C78 C79 0.1(13) . . . . no
C77 C78 C79 C80 0.9(12) . . . . no
C78 C79 C80 C81 0.4(12) . . . . no
C79 C80 C81 C76 -2.7(13) . . . . no
